data_2101015
loop_
_publ_author_name
'Steiner, T.'
'Hinrichs, W.'
'Saenger, W.'
'Gigg, R.'

_publ_section_title
;`Jumping crystals': X-ray structures of the three crystalline phases of
 (+-)-3,4-di-<i>O</i>-acetyl-1,2,5,6-tetra-<i>O</i>-benzyl-<i>myo</i>-inositol
;
_journal_issue 4
_journal_name_full 'Acta Crystallographica Section B'
_journal_page_first 708
_journal_page_last 718
_journal_paper_doi 10.1107/S0108768193000795
_journal_volume 49
_journal_year 1993
_chemical_formula_sum 'C38 H40 O8'
_chemical_formula_weight 624.7
_space_group_IT_number 14
_space_group_name_Hall '-P 2yn'
_space_group_name_H-M_alt 'P 1 21/n 1'
_symmetry_cell_setting monoclinic
_symmetry_space_group_name_Hall '-P 2yn'
_symmetry_space_group_name_H-M 'P 1 21/n 1'
_cell_angle_alpha 90
_cell_angle_beta 100.370(10)
_cell_angle_gamma 90
_cell_formula_units_Z 8
_cell_length_a 28.883(3)
_cell_length_b 15.189(2)
_cell_length_c 15.566(2)
_cell_volume 6717.3(14)
_diffrn_radiation_type Cu
_diffrn_radiation_wavelength 1.542
_cod_data_source_file sh0026.cif
_cod_data_source_block sh0026a
_cod_original_cell_volume 6717.0(10)
_cod_database_code 2101015

loop_
_space_group_symop_id
_space_group_symop_operation_xyz
1 x,y,z
2 -x+1/2,y+1/2,-z+1/2
3 -x,-y,-z
4 x+1/2,-y+1/2,z+1/2

loop_
_atom_site_label
_atom_site_fract_x
_atom_site_fract_y
_atom_site_fract_z
_atom_site_U_iso_or_equiv
C1A .1528(2) .2746(4) .2545(4) .096(8)
C2A .1757(2) .3613(4) .2895(4) .098(8)
C3A .2194(2) .3392(4) .3571(4) .099(8)
C4A .2056(2) .2879(4) .4319(4) .096(8)
C5A .1802(2) .2033(4) .3972(4) .100(8)
C6A .1375(2) .2223(4) .3266(4) .097(8)
O1A .1117(2) .2902(3) .1901(3) .103(6)
O2A .1457(2) .4127(3) .3318(3) .106(6)
O3A .2414(2) .4202(3) .3929(3) .116(6)
O4A .2494(2) .2613(3) .4871(3) .108(6)
O5A .1669(2) .1588(3) .4699(3) .107(6)
O6A .1206(2) .1378(3) .2953(3) .114(6)
C11A .0762(3) .2975(7) .0407(5) .120(10)
C21A .0610(4) .2287(6) -.0139(7) .140(10)
C31A .0209(4) .2333(7) -.0755(7) .160(10)
C41A -.0057(3) .3074(7) -.0849(5) .130(10)
C51A .0083(3) .3770(6) -.0308(6) .140(10)
C61A .0489(3) .3720(6) .0294(6) .130(10)
C71A .1211(3) .2928(7) .1048(5) .160(10)
C12A .1007(3) .5435(5) .3320(5) .105(9)
C22A .0555(3) .5740(5) .3211(6) .130(10)
C32A .0426(3) .6410(6) .3719(7) .150(10)
C42A .0761(4) .6773(6) .4359(7) .150(10)
C52A .1211(3) .6481(6) .4455(6) .150(10)
C62A .1335(3) .5822(6) .3940(6) .140(10)
C72A .1146(3) .4702(5) .2785(5) .130(10)
C13A .2751(3) .4527(6) .3553(6) .130(10)
O13A .2890(2) .4174(4) .2974(5) .180(10)
C23A .2918(3) .5413(5) .3904(5) .150(10)
C14A .2537(3) .2707(5) .5747(5) .110(10)
O14A .2243(2) .3044(4) .6091(3) .139(8)
C24A .2990(3) .2332(5) .6204(5) .140(10)
C15A .1649(3) .0212(4) .5427(5) .130(10)
C25A .1968(3) .0100(4) .6207(5) .18(2)
C35A .1861(3) -.0471(4) .6845(5) .27(2)
C45A .1435(3) -.0930(4) .6703(5) .35(2)
C55A .1117(3) -.0818(4) .5923(5) .29(2)
C65A .1224(3) -.0247(4) .5285(5) .19(2)
C75A .1762(5) .0719(6) .4720(7) .28(2)
C16A .0553(2) .0420(4) .2813(4) .130(10)
C26A .0757(2) -.0348(4) .2563(4) .160(10)
C36A .0589(2) -.1168(4) .2770(4) .17(2)
C46A .0217(2) -.1219(4) .3227(4) .17(2)
C56A .0012(2) -.0451(4) .3477(4) .170(10)
C66A .0180(2) .0369(4) .3270(4) .150(10)
C76A .0723(3) .1312(5) .2632(6) .140(10)
C1B .6529(2) .2259(4) .2703(4) .089(8)
C2B .6755(2) .3112(4) .3098(4) .095(8)
C3B .7217(2) .2879(4) .3680(4) .093(8)
C4B .7131(2) .2314(4) .4426(4) .088(7)
C5B .6884(2) .1464(4) .4074(4) .097(8)
C6B .6432(2) .1641(4) .3400(4) .090(8)
O1B .6091(2) .2411(3) .2141(3) .105(6)
O2B .6475(2) .3567(3) .3613(3) .100(5)
O3B .7447(2) .3677(3) .4052(3) .107(6)
O4B .7588(2) .2046(3) .4903(3) .105(6)
O5B .6767(2) .0989(3) .4779(3) .104(5)
O6B .6295(2) .0801(3) .3028(3) .105(6)
C11B .5805(3) .2242(5) .0618(5) .098(9)
C21B .5846(3) .1333(6) .0591(6) .130(10)
C31B .5551(4) .0880(6) -.0062(7) .160(10)
C41B .5227(3) .1300(8) -.0665(6) .150(10)
C51B .5185(3) .2189(7) -.0637(6) .140(10)
C61B .5481(3) .2651(6) -.0003(5) .120(10)
C71B .6126(3) .2747(5) .1288(4) .120(10)
C12B .6002(3) .4845(5) .3733(5) .110(10)
C22B .5548(3) .5014(5) .3805(6) .130(10)
C32B .5452(3) .5692(7) .4344(7) .160(10)
C42B .5801(4) .6209(6) .4771(6) .150(10)
C52B .6262(4) .6047(6) .4690(6) .150(10)
C62B .6358(3) .5371(6) .4167(6) .140(10)
C72B .6109(3) .4116(5) .3158(5) .120(10)
C13B .7737(3) .4064(6) .3631(7) .140(10)
O13B .7827(3) .3785(5) .2967(5) .240(10)
C23B .7931(3) .4904(5) .4019(5) .150(10)
C14B .7679(3) .2156(5) .5782(5) .100(9)
O14B .7409(2) .2516(3) .6172(3) .129(7)
C24B .8135(2) .1762(5) .6179(5) .130(10)
C15B .6954(3) -.0305(3) .5798(7) .24(2)
C25B .7142(3) -.0721(3) .6582(7) .170(10)
C35B .6915(3) -.1449(3) .6861(7) .150(10)
C45B .6499(3) -.1762(3) .6355(7) .160(10)
C55B .6311(3) -.1347(3) .5570(7) .17(2)
C65B .6539(3) -.0618(3) .5292(7) .23(2)
C75B .6922(6) .0257(8) .4950(10) .52(3)
C16B .5750(2) -.0388(2) .2846(3) .100(8)
C26B .6029(2) -.0879(2) .2379(3) .120(10)
C36B .5975(2) -.1791(2) .2315(3) .130(10)
C46B .5642(2) -.2211(2) .2719(3) .120(10)
C56B .5363(2) -.1720(2) .3187(3) .130(10)
C66B .5417(2) -.0808(2) .3250(3) .120(10)
C76B .5812(2) .0596(4) .2936(5) .120(10)

loop_
_geom_angle_atom_site_label_1
_geom_angle_atom_site_label_2
_geom_angle_atom_site_label_3
_geom_angle
C1A C2A C3A 107.9(5)
C2A C3A C4A 110.1(6)
C3A C4A C5A 109.7(5)
C4A C5A C6A 111.6(5)
C5A C6A C1A 109.2(6)
C6A C1A C2A 110.8(5)
C6A C1A O1A 107.0(5)
C2A C1A O1A 110.0(5)
C1A C2A O2A 112.4(5)
C3A C2A O2A 107.4(5)
C2A C3A O3A 109.3(5)
C4A C3A O3A 107.4(5)
C3A C4A O4A 106.0(5)
C5A C4A O4A 106.6(5)
C4A C5A O5A 107.4(5)
C6A C5A O5A 111.2(6)
C5A C6A O6A 104.9(5)
C1A C6A O6A 110.4(5)
C1A O1A C71A 113.0(5)
C2A O2A C72A 116.5(5)
C3A O3A C13A 117.0(6)
C4A O4A C14A 118.5(6)
C5A O5A C75A 113.8(6)
C6A O6A C76A 116.3(5)
O1A C71A C11A 110.0(6)
C71A C11A C21A 121.6(9)
C71A C11A C61A 122.5(9)
C11A C21A C31A 122.2(9)
C21A C31A C41A 121.0(10)
C31A C41A C51A 118.4(9)
C41A C51A C61A 120.2(9)
C51A C61A C11A 122.5(9)
C61A C11A C21A 115.9(8)
O2A C72A C12A 109.9(6)
C72A C12A C22A 122.1(7)
C72A C12A C62A 119.9(8)
C12A C22A C32A 121.9(8)
C22A C32A C42A 119.0(9)
C32A C42A C52A 119.0(9)
C42A C52A C62A 121.4(9)
C52A C62A C12A 120.6(9)
C62A C12A C22A 118.1(8)
O3A C13A C23A 112.9(7)
O3A C13A O13A 123.3(8)
O13A C13A C23A 123.7(8)
O4A C14A C24A 110.7(6)
O4A C14A O14A 123.5(7)
O14A C14A C24A 125.8(7)
O5A C75A C15A 118.4(8)
C75A C15A C25A 122.1(8)
C75A C15A C65A 117.6(8)
C15A C25A C35A 120.0
C25A C35A C45A 120.0
C35A C45A C55A 120.0
C45A C55A C65A 120.0
C55A C65A C15A 120.0
C65A C15A C25A 120.0
O6A C76A C16A 109.9(6)
C76A C16A C26A 122.6(6)
C76A C16A C66A 117.4(6)
C16A C26A C36A 120.0
C26A C36A C46A 120.0
C36A C46A C56A 120.0
C46A C56A C66A 120.0
C56A C66A C16A 120.0
C66A C16A C26A 120.0
C1B C2B C3B 108.0(5)
C2B C3B C4B 110.3(5)
C3B C4B C5B 109.7(5)
C4B C5B C6B 112.4(5)
C5B C6B C1B 110.8(5)
C6B C1B C2B 111.2(5)
C6B C1B O1B 106.5(5)
C2B C1B O1B 122.2(5)
C1B C2B O2B 113.1(5)
C3B C2B O2B 107.9(5)
C2B C3B O3B 109.5(5)
C4B C3B O3B 107.2(5)
C3B C4B O4B 107.2(5)
C5B C4B O4B 105.7(5)
C4B C5B O5B 108.5(5)
C6B C5B O5B 109.1(5)
C5B C6B O6B 105.0(5)
C1B C6B O6B 109.9(5)
C1B O1B C71B 114.9(5)
C2B O2B C72B 116.8(5)
C3B O3B C13B 118.0(6)
C4B O4B C14B 118.3(5)
C5B O5B C75B 121.2(9)
C6B O6B C76B 115.8(5)
O1B C71B C11B 109.0(6)
C71B C11B C21B 119.4(7)
C71B C11B C61B 121.6(7)
C11B C21B C31B 118.1(8)
C21B C31B C41B 122.0(10)
C31B C41B C51B 120.0(9)
C41B C51B C61B 118.9(9)
C51B C61B C11B 122.2(8)
C61B C11B C21B 118.9(7)
O2B C72B C12B 110.5(6)
C72B C12B C22B 119.7(8)
C72B C12B C62B 120.5(8)
C12B C22B C32B 119.3(9)
C22B C32B C42B 121.0(10)
C32B C42B C52B 119.8(9)
C42B C52B C62B 119.2(9)
C52B C62B C12B 120.9(9)
C62B C12B C22B 119.7(8)
O3B C13B C23B 114.7(7)
O3B C13B O13B 122.7(8)
O13B C13B C23B 122.6(9)
O4B C14B C24B 111.6(6)
O4B C14B O14B 122.8(7)
O14B C14B C24B 125.6(7)
C15B C25B C35B 120.0
C25B C35B C45B 120.0
C35B C45B C55B 120.0
C45B C55B C65B 120.0
C55B C65B C15B 120.0
C65B C15B C25B 120.0
O6B C76B C16B 109.0(5)
C76B C16B C26B 120.6(5)
C76B C16B C66B 119.4(5)
C16B C26B C36B 120.0
C26B C36B C46B 120.0
C36B C46B C56B 120.0
C46B C56B C66B 120.0
C56B C66B C16B 120.0
C66B C16B C26B 120.0

loop_
_geom_bond_atom_site_label_1
_geom_bond_atom_site_label_2
_geom_bond_distance
C1A C2A 1.529(9)
C2A C3A 1.528(9)
C3A C4A 1.510(10)
C4A C5A 1.529(9)
C5A C6A 1.526(9)
C6A C1A 1.500(10)
C1A O1A 1.428(7)
C2A O2A 1.413(9)
C3A O3A 1.449(8)
C4A O4A 1.455(8)
C5A O5A 1.429(9)
C6A O6A 1.428(8)
O1A C71A 1.403(9)
C71A C11A 1.490(10)
C11A C21A 1.370(10)
C21A C31A 1.370(10)
C31A C41A 1.360(10)
C41A C51A 1.370(10)
C51A C61A 1.360(10)
C61A C11A 1.370(10)
O2A C72A 1.414(9)
C72A C12A 1.490(10)
C12A C22A 1.370(10)
C22A C32A 1.380(10)
C32A C42A 1.370(10)
C42A C52A 1.360(10)
C52A C62A 1.370(10)
C62A C12A 1.370(10)
O3A C13A 1.320(10)
C13A C23A 1.500(10)
C13A O13A 1.180(10)
O4A C14A 1.356(9)
C14A C24A 1.490(10)
C14A O14A 1.200(10)
O5A C75A 1.350(10)
C75A C15A 1.430(10)
C15A C25A 1.395
C25A C35A 1.395
C35A C45A 1.395
C45A C55A 1.395
C55A C65A 1.395
C65A C15A 1.395
O6A C76A 1.399(9)
C76A C16A 1.480(10)
C16A C26A 1.395
C26A C36A 1.395
C36A C46A 1.395
C46A C56A 1.395
C56A C66A 1.395
C66A C16A 1.395
C1B C2B 1.530(9)
C2B C3B 1.513(9)
C3B C4B 1.500(9)
C4B C5B 1.529(9)
C5B C6B 1.544(8)
C6B C1B 1.499(9)
C1B O1B 1.423(7)
C2B O2B 1.418(8)
C3B O3B 1.451(8)
C4B O4B 1.452(7)
C5B O5B 1.404(8)
C6B O6B 1.423(7)
O1B C71B 1.443(8)
C71B C11B 1.480(10)
C11B C21B 1.390(10)
C21B C31B 1.390(10)
C31B C41B 1.360(10)
C41B C51B 1.36(2)
C51B C61B 1.380(10)
C61B C11B 1.370(10)
O2B C72B 1.429(8)
C72B C12B 1.490(10)
C12B C22B 1.360(10)
C22B C32B 1.390(10)
C32B C42B 1.360(10)
C42B C52B 1.380(10)
C52B C62B 1.370(10)
C62B C12B 1.380(10)
O3B C13B 1.290(10)
C13B C23B 1.480(10)
C13B O13B 1.190(10)
O4B C14B 1.355(9)
C14B C24B 1.480(10)
C14B O14B 1.200(10)
O5B C75B 1.210(10)
C15B C25B 1.395
C25B C35B 1.395
C35B C45B 1.395
C45B C55B 1.395
C55B C65B 1.395
C65B C15B 1.395
O6B C76B 1.411(8)
C76B C16B 1.509(8)
C16B C26B 1.395
C26B C36B 1.395
C36B C46B 1.395
C46B C56B 1.395
C56B C66B 1.395
C66B C16B 1.395
